data_1560179
loop_
_publ_author_name
'Arnold, Amela'
'Sherbow, Tobias J.'
'Bohanon, Amanda M.'
'Sayler, Richard I.'
'Britt, R. David'
'Smith, Allison M.'
'Fettinger, James C.'
'Berben, Louise A.'

_publ_section_title
;
 Delocalization tunable by ligand substitution in [L<sub>2</sub>Al]
 <sup><i>n</i>-</sup> complexes highlights a mechanism for strong
 electronic coupling.
;
_journal_issue 2
_journal_name_full 'Chemical science'
_journal_page_first 675
_journal_page_last 682
_journal_paper_doi 10.1039/d0sc02812f
_journal_volume 12
_journal_year 2020
_chemical_formula_moiety 'C62 H26 Al F20 N6'
_chemical_formula_sum 'C62 H26 Al F20 N6'
_chemical_formula_weight 1261.87
_space_group_crystal_system monoclinic
_space_group_IT_number 14
_space_group_name_Hall '-P 2yn'
_space_group_name_H-M_alt 'P 1 21/n 1'
_atom_sites_solution_hydrogens geom
_audit_creation_method SHELXL-2014/7
_audit_update_record
;
2020-05-06 deposited with the CCDC.	2020-11-04 downloaded from the CCDC.
;
_cell_angle_alpha 90
_cell_angle_beta 90.1860(15)
_cell_angle_gamma 90
_cell_formula_units_Z 4
_cell_length_a 10.6538(2)
_cell_length_b 21.0744(4)
_cell_length_c 27.7419(6)
_cell_measurement_reflns_used 33939
_cell_measurement_temperature 90(2)
_cell_measurement_theta_max 68.969
_cell_measurement_theta_min 3.815
_cell_volume 6228.6(2)
_computing_cell_refinement 'SAINT (8.37a) (Bruker, 2016)'
_computing_data_collection 'Apex2 (2014.9-1) (Bruker, 2014)'
_computing_data_reduction 'SAINT (8.37a) (Bruker, 2016)'
_computing_molecular_graphics 'Bruker SHELXTL'
_computing_publication_material 'Bruker SHELXTL'
_computing_structure_refinement 'SHELXL-2014/7 (Sheldrick, 2014)'
_computing_structure_solution 'SHELXT (Sheldrick, 2014)'
_diffrn_ambient_temperature 90(2)
_diffrn_measured_fraction_theta_full 0.995
_diffrn_measured_fraction_theta_max 0.988
_diffrn_measurement_device_type 'Bruker APEX-II CCD'
_diffrn_measurement_method '\f and \w scans'
_diffrn_radiation_type CuK\a
_diffrn_radiation_wavelength 1.54178
_diffrn_reflns_av_R_equivalents 0.0783
_diffrn_reflns_av_unetI/netI 0.0804
_diffrn_reflns_Laue_measured_fraction_full 0.995
_diffrn_reflns_Laue_measured_fraction_max 0.988
_diffrn_reflns_limit_h_max 12
_diffrn_reflns_limit_h_min -12
_diffrn_reflns_limit_k_max 25
_diffrn_reflns_limit_k_min -25
_diffrn_reflns_limit_l_max 33
_diffrn_reflns_limit_l_min -33
_diffrn_reflns_number 33534
_diffrn_reflns_point_group_measured_fraction_full 0.995
_diffrn_reflns_point_group_measured_fraction_max 0.988
_diffrn_reflns_theta_full 67.679
_diffrn_reflns_theta_max 68.969
_diffrn_reflns_theta_min 3.815
_exptl_absorpt_coefficient_mu 1.208
_exptl_absorpt_correction_T_max 0.8643
_exptl_absorpt_correction_T_min 0.7777
_exptl_absorpt_correction_type multi-scan
_exptl_absorpt_process_details 'SADABS 2016/2 (Sheldrick, 2016)'
_exptl_crystal_colour purple
_exptl_crystal_density_diffrn 1.346
_exptl_crystal_description rod
_exptl_crystal_F_000 2532
_exptl_crystal_size_max 0.259
_exptl_crystal_size_mid 0.213
_exptl_crystal_size_min 0.124
_refine_diff_density_max 0.380
_refine_diff_density_min -0.299
_refine_diff_density_rms 0.051
_refine_ls_extinction_method none
_refine_ls_goodness_of_fit_ref 0.990
_refine_ls_hydrogen_treatment constr
_refine_ls_matrix_type full
_refine_ls_number_parameters 802
_refine_ls_number_reflns 11446
_refine_ls_number_restraints 0
_refine_ls_restrained_S_all 0.990
_refine_ls_R_factor_all 0.1137
_refine_ls_R_factor_gt 0.0618
_refine_ls_shift/su_max 0.001
_refine_ls_shift/su_mean 0.000
_refine_ls_structure_factor_coef Fsqd
_refine_ls_weighting_details 'w=1/[\s^2^(Fo^2^)+(0.0792P)^2^] where P=(Fo^2^+2Fc^2^)/3'
_refine_ls_weighting_scheme calc
_refine_ls_wR_factor_gt 0.1447
_refine_ls_wR_factor_ref 0.1686
_reflns_Friedel_coverage 0.000
_reflns_number_gt 6478
_reflns_number_total 11446
_reflns_threshold_expression 'I > 2\s(I)'
_cod_data_source_file d0sc02812f2.cif
_cod_data_source_block ama63fmi_sq
_cod_depositor_comments
;
The following automatic conversions were performed:

data item '_exptl_absorpt_correction_type' value 'Multi-scan' was
changed to 'multi-scan' in accordance with the
/home/data/users/saulius/crontab/automatic-downloads/rss-feeds/RSC/lib/dictionaries/cif_core.dic
dictionary named 'cif_core.dic' version 2.4.2 last updated on
2011-04-26.

Automatic conversion script
Id: cif_fix_values 7556 2019-12-06 15:28:31Z antanas 

 Adding full bibliography for 1560179--1560182.cif.
;
_cod_original_sg_symbol_H-M 'P 21/n'
_cod_database_code 1560179
_shelx_shelxl_version_number 2014/7
_shelx_space_group_comment
;
The symmetry employed for this shelxl refinement is uniquely defined
by the following loop, which should always be used as a source of
symmetry information in preference to the above space-group names.
They are only intended as comments.
;
_shelx_estimated_absorpt_t_min 0.745
_shelx_estimated_absorpt_t_max 0.865

loop_
_space_group_symop_operation_xyz
'x, y, z'
'-x+1/2, y+1/2, -z+1/2'
'-x, -y, -z'
'x-1/2, -y-1/2, z-1/2'

loop_
_atom_site_label
_atom_site_type_symbol
_atom_site_fract_x
_atom_site_fract_y
_atom_site_fract_z
_atom_site_U_iso_or_equiv
_atom_site_adp_type
_atom_site_occupancy
_atom_site_site_symmetry_order
_atom_site_calc_flag
_atom_site_refinement_flags_posn
_atom_site_refinement_flags_adp
_atom_site_refinement_flags_occupancy
_atom_site_disorder_assembly
_atom_site_disorder_group
Al1 Al 0.60471(9) 0.68776(5) 0.70075(4) 0.0369(2) Uani 1 1 d . . . . .
C1 C 0.4130(3) 0.72285(18) 0.63292(12) 0.0395(8) Uani 1 1 d . . . . .
N1 N 0.5256(2) 0.74365(14) 0.64935(10) 0.0387(7) Uani 1 1 d . . . . .
C2 C 0.3693(3) 0.66680(17) 0.65555(13) 0.0400(8) Uani 1 1 d . . . . .
N2 N 0.4432(2) 0.64642(14) 0.69307(10) 0.0365(7) Uani 1 1 d . . . . .
C3 C 0.2671(3) 0.62978(18) 0.64087(13) 0.0431(9) Uani 1 1 d . . . . .
H3 H 0.2181 0.6423 0.6138 0.052 Uiso 1 1 calc R U . . .
N3 N 0.6144(3) 0.60727(13) 0.74896(10) 0.0371(7) Uani 1 1 d . . . . .
C4 C 0.2376(3) 0.57510(18) 0.66564(14) 0.0472(9) Uani 1 1 d . . . . .
H4 H 0.1667 0.5506 0.6562 0.057 Uiso 1 1 calc R U . . .
N4 N 0.5951(2) 0.74671(13) 0.75480(10) 0.0364(6) Uani 1 1 d . . . . .
C5 C 0.3122(3) 0.55549(18) 0.70478(14) 0.0462(9) Uani 1 1 d . . . . .
H5 H 0.2916 0.5185 0.7227 0.055 Uiso 1 1 calc R U . . .
N5 N 0.7751(2) 0.70946(14) 0.70385(10) 0.0380(7) Uani 1 1 d . . . . .
C6 C 0.4162(3) 0.59140(18) 0.71647(13) 0.0421(8) Uani 1 1 d . . . . .
N6 N 0.6851(3) 0.63022(14) 0.64454(10) 0.0407(7) Uani 1 1 d . . . . .
C7 C 0.5147(3) 0.57199(17) 0.75065(13) 0.0407(8) Uani 1 1 d . . . . .
C8 C 0.7160(3) 0.59956(16) 0.78217(13) 0.0412(9) Uani 1 1 d . . . . .
C9 C 0.7023(4) 0.61771(17) 0.83006(13) 0.0440(9) Uani 1 1 d . . . . .
F9 F 0.5873(2) 0.63167(10) 0.84724(7) 0.0528(6) Uani 1 1 d . . . . .
C10 C 0.8035(4) 0.62245(19) 0.86055(14) 0.0545(11) Uani 1 1 d . . . . .
F10 F 0.7886(3) 0.64019(12) 0.90627(8) 0.0716(7) Uani 1 1 d . . . . .
C11 C 0.9215(4) 0.60741(19) 0.84340(15) 0.0553(11) Uani 1 1 d . . . . .
F11 F 1.0214(2) 0.61203(13) 0.87284(10) 0.0796(8) Uani 1 1 d . . . . .
C12 C 0.9373(4) 0.58691(19) 0.79712(16) 0.0531(10) Uani 1 1 d . . . . .
F12 F 1.0509(2) 0.57078(12) 0.78079(10) 0.0678(7) Uani 1 1 d . . . . .
C13 C 0.8337(3) 0.58203(18) 0.76744(14) 0.0459(9) Uani 1 1 d . . . . .
F13 F 0.8489(2) 0.55818(11) 0.72279(8) 0.0537(6) Uani 1 1 d . . . . .
C14 C 0.3420(3) 0.75325(18) 0.59322(13) 0.0426(9) Uani 1 1 d . . . . .
C15 C 0.4003(4) 0.7663(2) 0.54932(13) 0.0529(10) Uani 1 1 d . . . . .
H15 H 0.4871 0.7574 0.5455 0.063 Uiso 1 1 calc R U . . .
C16 C 0.3333(4) 0.7920(2) 0.51123(15) 0.0631(12) Uani 1 1 d . . . . .
H16 H 0.3736 0.8001 0.4814 0.076 Uiso 1 1 calc R U . . .
C17 C 0.2070(4) 0.8058(2) 0.51690(16) 0.0673(13) Uani 1 1 d . . . . .
H17 H 0.1608 0.8234 0.4908 0.081 Uiso 1 1 calc R U . . .
C18 C 0.1480(4) 0.7941(2) 0.56023(15) 0.0560(11) Uani 1 1 d . . . . .
H18 H 0.0615 0.8037 0.5640 0.067 Uiso 1 1 calc R U . . .
C19 C 0.2160(3) 0.76807(18) 0.59833(14) 0.0444(9) Uani 1 1 d . . . . .
H19 H 0.1754 0.7604 0.6282 0.053 Uiso 1 1 calc R U . . .
C20 C 0.5012(4) 0.51364(19) 0.77976(14) 0.0492(10) Uani 1 1 d . . . . .
C21 C 0.5891(4) 0.46582(18) 0.77483(14) 0.0530(10) Uani 1 1 d . . . . .
H21 H 0.6611 0.4723 0.7553 0.064 Uiso 1 1 calc R U . . .
C22 C 0.5724(5) 0.4086(2) 0.79823(17) 0.0677(13) Uani 1 1 d . . . . .
H22 H 0.6324 0.3757 0.7944 0.081 Uiso 1 1 calc R U . . .
C23 C 0.4710(6) 0.3992(3) 0.82663(19) 0.0828(17) Uani 1 1 d . . . . .
H23 H 0.4598 0.3595 0.8422 0.099 Uiso 1 1 calc R U . . .
C24 C 0.3833(5) 0.4470(3) 0.83325(19) 0.0807(16) Uani 1 1 d . . . . .
H24 H 0.3146 0.4407 0.8545 0.097 Uiso 1 1 calc R U . . .
C25 C 0.3961(5) 0.5043(2) 0.80877(16) 0.0652(12) Uani 1 1 d . . . . .
H25 H 0.3343 0.5365 0.8118 0.078 Uiso 1 1 calc R U . . .
C26 C 0.5655(3) 0.80529(18) 0.63735(12) 0.0417(8) Uani 1 1 d . . . . .
C27 C 0.4954(3) 0.85910(18) 0.64677(13) 0.0443(9) Uani 1 1 d . . . . .
F27 F 0.38099(19) 0.85252(10) 0.66732(8) 0.0504(5) Uani 1 1 d . . . . .
C28 C 0.5384(4) 0.91930(19) 0.63738(15) 0.0525(10) Uani 1 1 d . . . . .
F28 F 0.4656(2) 0.96964(11) 0.64874(10) 0.0697(7) Uani 1 1 d . . . . .
C29 C 0.6539(4) 0.9284(2) 0.61806(16) 0.0565(11) Uani 1 1 d . . . . .
F29 F 0.6975(3) 0.98701(12) 0.60931(11) 0.0813(8) Uani 1 1 d . . . . .
C30 C 0.7263(4) 0.8763(2) 0.60711(15) 0.0535(10) Uani 1 1 d . . . . .
F30 F 0.8399(2) 0.88421(12) 0.58660(9) 0.0677(7) Uani 1 1 d . . . . .
C31 C 0.6839(3) 0.8158(2) 0.61692(13) 0.0474(9) Uani 1 1 d . . . . .
F31 F 0.75762(19) 0.76750(11) 0.60447(8) 0.0531(6) Uani 1 1 d . . . . .
C32 C 0.7151(3) 0.76591(17) 0.77220(13) 0.0416(8) Uani 1 1 d . . . . .
C33 C 0.8125(3) 0.74387(17) 0.74468(13) 0.0382(8) Uani 1 1 d . . . . .
C34 C 0.9434(3) 0.74686(19) 0.75481(14) 0.0468(9) Uani 1 1 d . . . . .
H34 H 0.9719 0.7674 0.7833 0.056 Uiso 1 1 calc R U . . .
C35 C 1.0283(3) 0.7205(2) 0.72408(14) 0.0509(10) Uani 1 1 d . . . . .
H35 H 1.1155 0.7250 0.7305 0.061 Uiso 1 1 calc R U . . .
C36 C 0.9884(3) 0.6864(2) 0.68279(14) 0.0519(10) Uani 1 1 d . . . . .
H36 H 1.0473 0.6681 0.6612 0.062 Uiso 1 1 calc R U . . .
C37 C 0.8616(3) 0.68072(19) 0.67513(12) 0.0423(9) Uani 1 1 d . . . . .
C38 C 0.8069(3) 0.63801(19) 0.63928(13) 0.0467(9) Uani 1 1 d . . . . .
C39 C 0.4927(3) 0.78368(19) 0.76879(13) 0.0446(9) Uani 1 1 d . . . . .
C40 C 0.3822(4) 0.7572(2) 0.78502(14) 0.0515(10) Uani 1 1 d . . . . .
F40 F 0.37542(19) 0.69309(12) 0.79067(8) 0.0580(6) Uani 1 1 d . . . . .
C41 C 0.2801(4) 0.7931(3) 0.79961(15) 0.0669(14) Uani 1 1 d . . . . .
F41 F 0.1791(2) 0.76273(17) 0.81702(10) 0.0893(10) Uani 1 1 d . . . . .
C42 C 0.2863(5) 0.8585(3) 0.79731(17) 0.0703(14) Uani 1 1 d . . . . .
F42 F 0.1848(3) 0.89236(18) 0.81060(12) 0.1099(12) Uani 1 1 d . . . . .
C43 C 0.3932(5) 0.8866(2) 0.78131(16) 0.0636(12) Uani 1 1 d . . . . .
F43 F 0.3983(3) 0.95018(13) 0.77836(11) 0.0916(10) Uani 1 1 d . . . . .
C44 C 0.4937(4) 0.8507(2) 0.76729(14) 0.0526(10) Uani 1 1 d . . . . .
F44 F 0.5946(2) 0.88166(11) 0.75011(8) 0.0594(6) Uani 1 1 d . . . . .
C45 C 0.7274(3) 0.79707(16) 0.81962(13) 0.0392(8) Uani 1 1 d . . . . .
C46 C 0.6505(3) 0.77905(18) 0.85836(13) 0.0426(9) Uani 1 1 d . . . . .
H46 H 0.5865 0.7483 0.8532 0.051 Uiso 1 1 calc R U . . .
C47 C 0.6656(4) 0.8050(2) 0.90377(14) 0.0531(10) Uani 1 1 d . . . . .
H47 H 0.6117 0.7924 0.9292 0.064 Uiso 1 1 calc R U . . .
C48 C 0.7589(4) 0.8491(2) 0.91228(15) 0.0591(11) Uani 1 1 d . . . . .
H48 H 0.7702 0.8665 0.9436 0.071 Uiso 1 1 calc R U . . .
C49 C 0.8349(4) 0.8677(2) 0.87500(16) 0.0588(11) Uani 1 1 d . . . . .
H49 H 0.8994 0.8979 0.8807 0.071 Uiso 1 1 calc R U . . .
C50 C 0.8191(4) 0.84288(18) 0.82917(14) 0.0497(10) Uani 1 1 d . . . . .
H50 H 0.8714 0.8573 0.8038 0.060 Uiso 1 1 calc R U . . .
C51 C 0.8876(3) 0.6029(3) 0.60507(15) 0.0596(12) Uani 1 1 d . . . . .
C52 C 0.9630(4) 0.6352(3) 0.57328(16) 0.0819(18) Uani 1 1 d . . . . .
H52 H 0.9586 0.6801 0.5711 0.098 Uiso 1 1 calc R U . . .
C53 C 1.0454(5) 0.6016(5) 0.5444(2) 0.110(3) Uani 1 1 d . . . . .
H53 H 1.0979 0.6237 0.5225 0.132 Uiso 1 1 calc R U . . .
C54 C 1.0515(6) 0.5377(5) 0.5473(3) 0.131(4) Uani 1 1 d . . . . .
H54 H 1.1101 0.5153 0.5279 0.158 Uiso 1 1 calc R U . . .
C55 C 0.9730(5) 0.5043(3) 0.5781(2) 0.106(3) Uani 1 1 d . . . . .
H55 H 0.9762 0.4593 0.5794 0.127 Uiso 1 1 calc R U . . .
C56 C 0.8898(4) 0.5373(3) 0.60717(18) 0.0766(16) Uani 1 1 d . . . . .
H56 H 0.8349 0.5152 0.6282 0.092 Uiso 1 1 calc R U . . .
C57 C 0.6146(3) 0.59592(19) 0.60946(13) 0.0452(9) Uani 1 1 d . . . . .
C58 C 0.5916(4) 0.6211(2) 0.56391(14) 0.0491(10) Uani 1 1 d . . . . .
F58 F 0.6526(2) 0.67390(13) 0.55018(8) 0.0611(6) Uani 1 1 d . . . . .
C59 C 0.5035(4) 0.5944(2) 0.53317(14) 0.0583(12) Uani 1 1 d . . . . .
F59 F 0.4846(2) 0.62084(14) 0.48972(8) 0.0769(8) Uani 1 1 d . . . . .
C60 C 0.4398(4) 0.5422(2) 0.54658(15) 0.0585(12) Uani 1 1 d . . . . .
F60 F 0.3538(2) 0.51654(13) 0.51664(9) 0.0754(8) Uani 1 1 d . . . . .
C61 C 0.4640(4) 0.5129(2) 0.59021(16) 0.0549(11) Uani 1 1 d . . . . .
F61 F 0.4029(2) 0.46095(12) 0.60312(9) 0.0666(7) Uani 1 1 d . . . . .
C62 C 0.5532(3) 0.54014(19) 0.62042(13) 0.0465(9) Uani 1 1 d . . . . .
F62 F 0.5794(2) 0.51080(10) 0.66239(8) 0.0543(6) Uani 1 1 d . . . . .

loop_
_atom_site_aniso_label
_atom_site_aniso_U_11
_atom_site_aniso_U_22
_atom_site_aniso_U_33
_atom_site_aniso_U_23
_atom_site_aniso_U_13
_atom_site_aniso_U_12
Al1 0.0316(5) 0.0414(6) 0.0377(5) -0.0018(5) -0.0066(4) 0.0012(5)
C1 0.0312(17) 0.048(2) 0.0396(19) -0.0054(16) -0.0076(15) 0.0096(16)
N1 0.0337(15) 0.0457(18) 0.0367(15) 0.0024(13) -0.0039(12) -0.0009(13)
C2 0.0343(18) 0.042(2) 0.0435(19) -0.0059(16) -0.0058(15) 0.0066(16)
N2 0.0335(15) 0.0389(16) 0.0370(15) -0.0027(12) -0.0075(12) 0.0007(13)
C3 0.0318(18) 0.049(2) 0.049(2) -0.0110(17) -0.0072(16) 0.0094(16)
N3 0.0371(16) 0.0381(17) 0.0362(15) -0.0026(12) -0.0039(12) -0.0003(13)
C4 0.0370(19) 0.046(2) 0.058(2) -0.0115(18) -0.0128(17) -0.0028(17)
N4 0.0336(15) 0.0367(16) 0.0387(15) -0.0030(12) -0.0056(12) 0.0011(13)
C5 0.043(2) 0.042(2) 0.053(2) 0.0000(17) -0.0039(17) -0.0013(17)
N5 0.0317(15) 0.0458(18) 0.0364(15) -0.0018(13) -0.0043(12) 0.0029(13)
C6 0.0390(19) 0.044(2) 0.043(2) -0.0013(16) -0.0008(16) -0.0011(17)
N6 0.0332(15) 0.0505(19) 0.0384(16) -0.0076(13) -0.0054(12) 0.0070(14)
C7 0.0375(19) 0.040(2) 0.044(2) -0.0015(16) -0.0054(16) -0.0022(16)
C8 0.047(2) 0.0320(19) 0.044(2) 0.0017(15) -0.0157(17) -0.0006(16)
C9 0.052(2) 0.036(2) 0.044(2) -0.0005(16) -0.0057(17) 0.0025(17)
F9 0.0605(14) 0.0548(14) 0.0432(12) 0.0004(10) -0.0020(10) 0.0038(11)
C10 0.078(3) 0.043(2) 0.042(2) -0.0035(17) -0.019(2) 0.002(2)
F10 0.102(2) 0.0681(16) 0.0447(13) -0.0105(11) -0.0260(13) 0.0110(15)
C11 0.059(3) 0.047(2) 0.060(3) 0.0002(19) -0.029(2) 0.004(2)
F11 0.0719(17) 0.0752(18) 0.0913(19) -0.0054(15) -0.0512(15) -0.0015(14)
C12 0.046(2) 0.044(2) 0.069(3) 0.005(2) -0.015(2) 0.0035(18)
F12 0.0451(13) 0.0711(17) 0.0870(18) 0.0061(14) -0.0181(12) 0.0080(12)
C13 0.044(2) 0.044(2) 0.050(2) 0.0000(17) -0.0127(17) 0.0037(17)
F13 0.0504(13) 0.0593(14) 0.0514(13) -0.0020(11) -0.0081(10) 0.0138(11)
C14 0.0370(19) 0.047(2) 0.044(2) -0.0054(16) -0.0106(16) 0.0055(17)
C15 0.053(2) 0.065(3) 0.041(2) 0.0005(19) -0.0045(18) 0.009(2)
C16 0.061(3) 0.087(3) 0.041(2) 0.008(2) -0.0101(19) 0.008(2)
C17 0.063(3) 0.085(3) 0.053(3) 0.007(2) -0.027(2) 0.008(3)
C18 0.038(2) 0.073(3) 0.057(2) 0.009(2) -0.0113(18) 0.004(2)
C19 0.0384(19) 0.049(2) 0.046(2) 0.0014(17) -0.0074(16) 0.0077(17)
C20 0.054(2) 0.048(2) 0.045(2) 0.0064(17) -0.0161(18) -0.0112(19)
C21 0.067(3) 0.039(2) 0.053(2) 0.0013(18) -0.022(2) -0.001(2)
C22 0.097(4) 0.047(3) 0.059(3) 0.006(2) -0.032(3) -0.012(2)
C23 0.105(4) 0.073(4) 0.071(3) 0.024(3) -0.029(3) -0.030(3)
C24 0.077(3) 0.094(4) 0.071(3) 0.022(3) -0.009(3) -0.037(3)
C25 0.066(3) 0.071(3) 0.059(3) 0.006(2) -0.011(2) -0.021(2)
C26 0.0347(18) 0.051(2) 0.0392(18) 0.0034(17) -0.0099(15) -0.0007(17)
C27 0.041(2) 0.049(2) 0.042(2) 0.0009(17) -0.0088(16) 0.0002(18)
F27 0.0441(12) 0.0532(14) 0.0538(13) -0.0030(10) -0.0053(10) 0.0070(10)
C28 0.060(3) 0.039(2) 0.059(2) -0.0037(18) -0.012(2) -0.001(2)
F28 0.0777(17) 0.0440(14) 0.0873(19) -0.0051(13) -0.0057(14) 0.0004(13)
C29 0.065(3) 0.044(2) 0.060(3) 0.0045(19) -0.014(2) -0.016(2)
F29 0.090(2) 0.0552(17) 0.099(2) -0.0002(14) 0.0043(16) -0.0220(15)
C30 0.047(2) 0.061(3) 0.052(2) 0.002(2) -0.0033(19) -0.007(2)
F30 0.0547(14) 0.0786(18) 0.0696(16) 0.0051(13) 0.0028(12) -0.0191(13)
C31 0.040(2) 0.058(3) 0.044(2) 0.0037(19) -0.0069(16) -0.0012(19)
F31 0.0431(12) 0.0631(15) 0.0531(13) 0.0048(11) -0.0006(10) 0.0069(11)
C32 0.041(2) 0.039(2) 0.045(2) -0.0039(16) -0.0083(16) -0.0014(16)
C33 0.0346(18) 0.038(2) 0.0421(19) -0.0006(15) -0.0015(15) -0.0011(15)
C34 0.042(2) 0.052(2) 0.046(2) -0.0038(18) -0.0065(17) -0.0045(18)
C35 0.0285(18) 0.073(3) 0.051(2) -0.004(2) -0.0008(17) -0.0024(19)
C36 0.0349(19) 0.071(3) 0.050(2) -0.007(2) 0.0004(17) 0.004(2)
C37 0.0392(19) 0.053(2) 0.0343(18) 0.0003(16) -0.0047(15) 0.0036(18)
C38 0.037(2) 0.061(3) 0.042(2) -0.0011(18) -0.0058(16) 0.0073(18)
C39 0.045(2) 0.051(2) 0.0380(19) -0.0068(17) -0.0123(16) 0.0049(18)
C40 0.044(2) 0.064(3) 0.047(2) -0.0164(19) -0.0114(18) 0.000(2)
F40 0.0426(12) 0.0771(17) 0.0542(13) -0.0138(12) 0.0040(10) -0.0161(12)
C41 0.033(2) 0.116(4) 0.052(2) -0.028(3) -0.0075(19) 0.005(2)
F41 0.0371(13) 0.160(3) 0.0711(17) -0.0417(18) -0.0013(12) -0.0012(16)
C42 0.059(3) 0.086(4) 0.066(3) -0.026(3) -0.014(2) 0.035(3)
F42 0.0762(19) 0.150(3) 0.104(2) -0.045(2) -0.0151(17) 0.063(2)
C43 0.072(3) 0.059(3) 0.060(3) -0.007(2) -0.015(2) 0.022(3)
F43 0.113(2) 0.0645(19) 0.097(2) -0.0156(15) -0.0175(18) 0.0432(17)
C44 0.059(3) 0.058(3) 0.041(2) -0.0089(19) -0.0148(19) 0.017(2)
F44 0.0741(16) 0.0446(13) 0.0594(14) -0.0012(11) -0.0117(12) 0.0035(12)
C45 0.0393(18) 0.0364(19) 0.0418(19) -0.0030(15) -0.0095(15) 0.0050(15)
C46 0.0338(18) 0.047(2) 0.047(2) -0.0015(17) -0.0091(16) -0.0059(16)
C47 0.048(2) 0.070(3) 0.042(2) -0.0032(19) -0.0071(17) 0.001(2)
C48 0.062(3) 0.072(3) 0.044(2) -0.010(2) -0.012(2) -0.006(2)
C49 0.062(3) 0.052(3) 0.063(3) -0.011(2) -0.019(2) -0.011(2)
C50 0.051(2) 0.047(2) 0.051(2) -0.0020(18) -0.0070(18) -0.0078(18)
C51 0.031(2) 0.100(4) 0.048(2) -0.026(2) -0.0080(18) 0.011(2)
C52 0.035(2) 0.167(6) 0.043(2) -0.028(3) -0.0005(19) 0.000(3)
C53 0.047(3) 0.222(9) 0.062(3) -0.056(5) -0.006(2) -0.013(4)
C54 0.040(3) 0.248(11) 0.107(5) -0.113(7) -0.018(3) 0.018(5)
C55 0.053(3) 0.140(6) 0.124(5) -0.091(5) -0.034(3) 0.034(4)
C56 0.045(2) 0.100(4) 0.085(3) -0.052(3) -0.023(2) 0.026(3)
C57 0.0355(19) 0.058(3) 0.042(2) -0.0153(18) -0.0099(16) 0.0152(18)
C58 0.038(2) 0.062(3) 0.047(2) -0.0041(19) -0.0035(17) 0.0094(19)
F58 0.0593(14) 0.0838(18) 0.0400(12) -0.0022(11) -0.0091(10) 0.0086(13)
C59 0.049(2) 0.082(3) 0.044(2) -0.017(2) -0.0110(19) 0.025(2)
F59 0.0685(16) 0.118(2) 0.0438(13) -0.0146(14) -0.0206(12) 0.0221(15)
C60 0.045(2) 0.080(3) 0.050(2) -0.028(2) -0.0155(19) 0.008(2)
F60 0.0511(14) 0.105(2) 0.0695(16) -0.0442(15) -0.0244(12) 0.0183(14)
C61 0.040(2) 0.063(3) 0.061(3) -0.022(2) -0.0056(19) 0.009(2)
F61 0.0530(14) 0.0623(16) 0.0843(18) -0.0274(14) -0.0136(12) 0.0006(12)
C62 0.044(2) 0.054(2) 0.042(2) -0.0148(18) -0.0062(17) 0.0144(19)
F62 0.0548(13) 0.0506(13) 0.0573(14) -0.0094(11) -0.0122(11) 0.0060(11)

loop_
_atom_type_symbol
_atom_type_description
_atom_type_scat_dispersion_real
_atom_type_scat_dispersion_imag
_atom_type_scat_source
C C 0.0181 0.0091 'International Tables Vol C Tables 4.2.6.8 and 6.1.1.4'
H H 0.0000 0.0000 'International Tables Vol C Tables 4.2.6.8 and 6.1.1.4'
N N 0.0311 0.0180 'International Tables Vol C Tables 4.2.6.8 and 6.1.1.4'
F F 0.0727 0.0534 'International Tables Vol C Tables 4.2.6.8 and 6.1.1.4'
Al Al 0.2130 0.2455 'International Tables Vol C Tables 4.2.6.8 and 6.1.1.4'

loop_
_geom_angle_atom_site_label_1
_geom_angle_atom_site_label_2
_geom_angle_atom_site_label_3
_geom_angle
_geom_angle_site_symmetry_1
_geom_angle_site_symmetry_3
_geom_angle_publ_flag
N5 Al1 N2 166.79(14) . . ?
N5 Al1 N4 82.10(12) . . ?
N2 Al1 N4 108.77(13) . . ?
N5 Al1 N1 106.89(13) . . ?
N2 Al1 N1 79.47(12) . . ?
N4 Al1 N1 98.49(12) . . ?
N5 Al1 N6 77.48(12) . . ?
N2 Al1 N6 91.28(12) . . ?
N4 Al1 N6 159.52(12) . . ?
N1 Al1 N6 89.05(12) . . ?
N5 Al1 N3 96.83(12) . . ?
N2 Al1 N3 75.88(11) . . ?
N4 Al1 N3 91.53(12) . . ?
N1 Al1 N3 155.25(12) . . ?
N6 Al1 N3 89.31(12) . . ?
N1 C1 C2 114.4(3) . . ?
N1 C1 C14 124.1(3) . . ?
C2 C1 C14 121.5(3) . . ?
C1 N1 C26 119.1(3) . . ?
C1 N1 Al1 114.4(2) . . ?
C26 N1 Al1 125.2(2) . . ?
N2 C2 C3 119.4(3) . . ?
N2 C2 C1 114.1(3) . . ?
C3 C2 C1 126.3(3) . . ?
C6 N2 C2 120.4(3) . . ?
C6 N2 Al1 121.3(2) . . ?
C2 N2 Al1 116.7(2) . . ?
C4 C3 C2 120.0(3) . . ?
C4 C3 H3 120.0 . . ?
C2 C3 H3 120.0 . . ?
C7 N3 C8 122.0(3) . . ?
C7 N3 Al1 115.8(2) . . ?
C8 N3 Al1 121.5(2) . . ?
C3 C4 C5 120.1(3) . . ?
C3 C4 H4 120.0 . . ?
C5 C4 H4 120.0 . . ?
C39 N4 C32 116.7(3) . . ?
C39 N4 Al1 127.7(2) . . ?
C32 N4 Al1 113.1(2) . . ?
C6 C5 C4 118.2(4) . . ?
C6 C5 H5 120.9 . . ?
C4 C5 H5 120.9 . . ?
C37 N5 C33 120.8(3) . . ?
C37 N5 Al1 121.5(2) . . ?
C33 N5 Al1 115.9(2) . . ?
N2 C6 C5 121.8(3) . . ?
N2 C6 C7 113.1(3) . . ?
C5 C6 C7 124.8(3) . . ?
C38 N6 C57 120.3(3) . . ?
C38 N6 Al1 113.8(2) . . ?
C57 N6 Al1 124.8(2) . . ?
N3 C7 C6 113.6(3) . . ?
N3 C7 C20 125.3(3) . . ?
C6 C7 C20 120.9(3) . . ?
C13 C8 C9 117.3(3) . . ?
C13 C8 N3 122.0(3) . . ?
C9 C8 N3 120.2(3) . . ?
F9 C9 C10 118.6(3) . . ?
F9 C9 C8 119.7(3) . . ?
C10 C9 C8 121.6(4) . . ?
F10 C10 C9 120.8(4) . . ?
F10 C10 C11 120.2(4) . . ?
C9 C10 C11 119.0(4) . . ?
F11 C11 C12 119.6(4) . . ?
F11 C11 C10 119.6(4) . . ?
C12 C11 C10 120.8(3) . . ?
F12 C12 C11 120.9(4) . . ?
F12 C12 C13 120.1(4) . . ?
C11 C12 C13 118.9(4) . . ?
F13 C13 C8 119.2(3) . . ?
F13 C13 C12 118.6(4) . . ?
C8 C13 C12 122.2(4) . . ?
C19 C14 C15 118.6(3) . . ?
C19 C14 C1 121.0(3) . . ?
C15 C14 C1 120.4(3) . . ?
C16 C15 C14 120.9(4) . . ?
C16 C15 H15 119.5 . . ?
C14 C15 H15 119.5 . . ?
C15 C16 C17 119.6(4) . . ?
C15 C16 H16 120.2 . . ?
C17 C16 H16 120.2 . . ?
C18 C17 C16 120.4(4) . . ?
C18 C17 H17 119.8 . . ?
C16 C17 H17 119.8 . . ?
C17 C18 C19 119.7(4) . . ?
C17 C18 H18 120.2 . . ?
C19 C18 H18 120.2 . . ?
C14 C19 C18 120.8(4) . . ?
C14 C19 H19 119.6 . . ?
C18 C19 H19 119.6 . . ?
C21 C20 C25 119.9(4) . . ?
C21 C20 C7 119.0(4) . . ?
C25 C20 C7 120.9(4) . . ?
C22 C21 C20 120.1(5) . . ?
C22 C21 H21 120.0 . . ?
C20 C21 H21 120.0 . . ?
C23 C22 C21 120.4(5) . . ?
C23 C22 H22 119.8 . . ?
C21 C22 H22 119.8 . . ?
C22 C23 C24 120.6(5) . . ?
C22 C23 H23 119.7 . . ?
C24 C23 H23 119.7 . . ?
C23 C24 C25 119.9(5) . . ?
C23 C24 H24 120.1 . . ?
C25 C24 H24 120.1 . . ?
C24 C25 C20 119.0(5) . . ?
C24 C25 H25 120.5 . . ?
C20 C25 H25 120.5 . . ?
C27 C26 C31 115.6(4) . . ?
C27 C26 N1 123.3(3) . . ?
C31 C26 N1 121.0(3) . . ?
F27 C27 C28 118.4(3) . . ?
F27 C27 C26 118.8(3) . . ?
C28 C27 C26 122.8(4) . . ?
F28 C28 C29 120.2(4) . . ?
F28 C28 C27 119.3(4) . . ?
C29 C28 C27 120.6(4) . . ?
F29 C29 C28 121.1(4) . . ?
F29 C29 C30 120.0(4) . . ?
C28 C29 C30 118.9(4) . . ?
F30 C30 C29 119.9(4) . . ?
F30 C30 C31 119.5(4) . . ?
C29 C30 C31 120.6(4) . . ?
F31 C31 C30 117.5(3) . . ?
F31 C31 C26 121.0(4) . . ?
C30 C31 C26 121.5(4) . . ?
C33 C32 N4 113.3(3) . . ?
C33 C32 C45 125.6(3) . . ?
N4 C32 C45 120.4(3) . . ?
C32 C33 N5 114.3(3) . . ?
C32 C33 C34 128.1(3) . . ?
N5 C33 C34 117.3(3) . . ?
C35 C34 C33 120.7(3) . . ?
C35 C34 H34 119.7 . . ?
C33 C34 H34 119.7 . . ?
C34 C35 C36 121.0(3) . . ?
C34 C35 H35 119.5 . . ?
C36 C35 H35 119.5 . . ?
C37 C36 C35 117.5(4) . . ?
C37 C36 H36 121.2 . . ?
C35 C36 H36 121.2 . . ?
N5 C37 C36 122.6(3) . . ?
N5 C37 C38 113.7(3) . . ?
C36 C37 C38 123.3(4) . . ?
N6 C38 C37 113.1(3) . . ?
N6 C38 C51 125.7(4) . . ?
C37 C38 C51 120.8(3) . . ?
C40 C39 N4 122.2(4) . . ?
C40 C39 C44 114.9(4) . . ?
N4 C39 C44 122.9(4) . . ?
F40 C40 C39 119.0(4) . . ?
F40 C40 C41 117.7(4) . . ?
C39 C40 C41 123.1(4) . . ?
F41 C41 C42 122.1(4) . . ?
F41 C41 C40 118.4(5) . . ?
C42 C41 C40 119.5(5) . . ?
F42 C42 C43 122.2(5) . . ?
F42 C42 C41 118.5(5) . . ?
C43 C42 C41 119.4(4) . . ?
F43 C43 C42 119.2(4) . . ?
F43 C43 C44 120.1(5) . . ?
C42 C43 C44 120.6(5) . . ?
F44 C44 C43 117.3(4) . . ?
F44 C44 C39 120.1(4) . . ?
C43 C44 C39 122.6(5) . . ?
C50 C45 C46 116.8(3) . . ?
C50 C45 C32 122.4(3) . . ?
C46 C45 C32 120.7(3) . . ?
C47 C46 C45 121.5(3) . . ?
C47 C46 H46 119.2 . . ?
C45 C46 H46 119.2 . . ?
C48 C47 C46 120.3(4) . . ?
C48 C47 H47 119.9 . . ?
C46 C47 H47 119.9 . . ?
C49 C48 C47 119.3(4) . . ?
C49 C48 H48 120.4 . . ?
C47 C48 H48 120.4 . . ?
C48 C49 C50 120.9(4) . . ?
C48 C49 H49 119.5 . . ?
C50 C49 H49 119.5 . . ?
C49 C50 C45 121.2(4) . . ?
C49 C50 H50 119.4 . . ?
C45 C50 H50 119.4 . . ?
C52 C51 C56 120.8(5) . . ?
C52 C51 C38 120.4(5) . . ?
C56 C51 C38 118.8(4) . . ?
C51 C52 C53 119.4(7) . . ?
C51 C52 H52 120.3 . . ?
C53 C52 H52 120.3 . . ?
C54 C53 C52 120.5(7) . . ?
C54 C53 H53 119.8 . . ?
C52 C53 H53 119.8 . . ?
C53 C54 C55 120.7(6) . . ?
C53 C54 H54 119.6 . . ?
C55 C54 H54 119.6 . . ?
C56 C55 C54 119.4(7) . . ?
C56 C55 H55 120.3 . . ?
C54 C55 H55 120.3 . . ?
C51 C56 C55 119.2(6) . . ?
C51 C56 H56 120.4 . . ?
C55 C56 H56 120.4 . . ?
C62 C57 C58 116.3(3) . . ?
C62 C57 N6 122.1(3) . . ?
C58 C57 N6 121.2(4) . . ?
F58 C58 C59 119.2(4) . . ?
F58 C58 C57 119.2(3) . . ?
C59 C58 C57 121.5(4) . . ?
F59 C59 C60 120.9(4) . . ?
F59 C59 C58 119.0(5) . . ?
C60 C59 C58 120.2(4) . . ?
C59 C60 F60 120.0(4) . . ?
C59 C60 C61 121.0(4) . . ?
F60 C60 C61 119.0(5) . . ?
F61 C61 C60 121.1(4) . . ?
F61 C61 C62 121.0(4) . . ?
C60 C61 C62 117.9(4) . . ?
F62 C62 C57 119.0(3) . . ?
F62 C62 C61 118.1(4) . . ?
C57 C62 C61 122.9(4) . . ?

loop_
_geom_bond_atom_site_label_1
_geom_bond_atom_site_label_2
_geom_bond_distance
_geom_bond_site_symmetry_2
_geom_bond_publ_flag
Al1 N5 1.874(3) . ?
Al1 N2 1.939(3) . ?
Al1 N4 1.950(3) . ?
Al1 N1 2.031(3) . ?
Al1 N6 2.155(3) . ?
Al1 N3 2.162(3) . ?
C1 N1 1.354(4) . ?
C1 C2 1.417(5) . ?
C1 C14 1.480(4) . ?
N1 C26 1.407(5) . ?
C2 N2 1.372(4) . ?
C2 C3 1.399(5) . ?
N2 C6 1.360(4) . ?
C3 C4 1.378(5) . ?
C3 H3 0.9500 . ?
N3 C7 1.297(4) . ?
N3 C8 1.429(4) . ?
C4 C5 1.406(5) . ?
C4 H4 0.9500 . ?
N4 C39 1.397(5) . ?
N4 C32 1.424(4) . ?
C5 C6 1.379(5) . ?
C5 H5 0.9500 . ?
N5 C37 1.362(4) . ?
N5 C33 1.402(4) . ?
C6 C7 1.470(5) . ?
N6 C38 1.316(4) . ?
N6 C57 1.424(4) . ?
C7 C20 1.479(5) . ?
C8 C13 1.371(5) . ?
C8 C9 1.390(5) . ?
C9 F9 1.348(4) . ?
C9 C10 1.372(5) . ?
C10 F10 1.332(4) . ?
C10 C11 1.382(6) . ?
C11 F11 1.343(4) . ?
C11 C12 1.366(6) . ?
C12 F12 1.337(5) . ?
C12 C13 1.379(5) . ?
C13 F13 1.347(4) . ?
C14 C19 1.386(5) . ?
C14 C15 1.396(5) . ?
C15 C16 1.384(5) . ?
C15 H15 0.9500 . ?
C16 C17 1.385(6) . ?
C16 H16 0.9500 . ?
C17 C18 1.380(6) . ?
C17 H17 0.9500 . ?
C18 C19 1.391(5) . ?
C18 H18 0.9500 . ?
C19 H19 0.9500 . ?
C20 C21 1.383(6) . ?
C20 C25 1.395(6) . ?
C21 C22 1.381(6) . ?
C21 H21 0.9500 . ?
C22 C23 1.354(7) . ?
C22 H22 0.9500 . ?
C23 C24 1.387(7) . ?
C23 H23 0.9500 . ?
C24 C25 1.391(6) . ?
C24 H24 0.9500 . ?
C25 H25 0.9500 . ?
C26 C27 1.383(5) . ?
C26 C31 1.403(5) . ?
C27 F27 1.355(4) . ?
C27 C28 1.374(5) . ?
C28 F28 1.352(5) . ?
C28 C29 1.358(6) . ?
C29 F29 1.341(4) . ?
C29 C30 1.377(6) . ?
C30 F30 1.349(4) . ?
C30 C31 1.379(6) . ?
C31 F31 1.333(4) . ?
C32 C33 1.371(5) . ?
C32 C45 1.476(5) . ?
C33 C34 1.424(5) . ?
C34 C35 1.364(5) . ?
C34 H34 0.9500 . ?
C35 C36 1.417(5) . ?
C35 H35 0.9500 . ?
C36 C37 1.372(5) . ?
C36 H36 0.9500 . ?
C37 C38 1.461(5) . ?
C38 C51 1.481(5) . ?
C39 C40 1.379(5) . ?
C39 C44 1.412(6) . ?
C40 F40 1.362(5) . ?
C40 C41 1.387(6) . ?
C41 F41 1.343(5) . ?
C41 C42 1.382(7) . ?
C42 F42 1.348(5) . ?
C42 C43 1.358(7) . ?
C43 F43 1.344(5) . ?
C43 C44 1.369(6) . ?
C44 F44 1.346(5) . ?
C45 C50 1.398(5) . ?
C45 C46 1.406(5) . ?
C46 C47 1.382(5) . ?
C46 H46 0.9500 . ?
C47 C48 1.381(5) . ?
C47 H47 0.9500 . ?
C48 C49 1.373(6) . ?
C48 H48 0.9500 . ?
C49 C50 1.384(5) . ?
C49 H49 0.9500 . ?
C50 H50 0.9500 . ?
C51 C52 1.375(7) . ?
C51 C56 1.383(7) . ?
C52 C53 1.384(8) . ?
C52 H52 0.9500 . ?
C53 C54 1.351(11) . ?
C53 H53 0.9500 . ?
C54 C55 1.390(11) . ?
C54 H54 0.9500 . ?
C55 C56 1.387(7) . ?
C55 H55 0.9500 . ?
C56 H56 0.9500 . ?
C57 C62 1.380(6) . ?
C57 C58 1.391(5) . ?
C58 F58 1.345(5) . ?
C58 C59 1.385(5) . ?
C59 F59 1.342(5) . ?
C59 C60 1.346(6) . ?
C60 F60 1.348(4) . ?
C60 C61 1.382(6) . ?
C61 F61 1.323(5) . ?
C61 C62 1.390(5) . ?
C62 F62 1.347(4) . ?

loop_
_geom_hbond_atom_site_label_D
_geom_hbond_atom_site_label_H
_geom_hbond_atom_site_label_A
_geom_hbond_distance_DH
_geom_hbond_distance_HA
_geom_hbond_distance_DA
_geom_hbond_angle_DHA
_geom_hbond_site_symmetry_A
C34 H34 F41 0.95 2.40 3.060(4) 126.7 1_655
C5 H5 F43 0.95 2.48 3.191(5) 131.2 2_546

loop_
_geom_torsion_atom_site_label_1
_geom_torsion_atom_site_label_2
_geom_torsion_atom_site_label_3
_geom_torsion_atom_site_label_4
_geom_torsion
_geom_torsion_site_symmetry_1
_geom_torsion_site_symmetry_2
_geom_torsion_site_symmetry_3
_geom_torsion_site_symmetry_4
_geom_torsion_publ_flag
C2 C1 N1 C26 -166.4(3) . . . . ?
C14 C1 N1 C26 16.3(5) . . . . ?
C2 C1 N1 Al1 1.7(4) . . . . ?
C14 C1 N1 Al1 -175.6(3) . . . . ?
N1 C1 C2 N2 5.4(5) . . . . ?
C14 C1 C2 N2 -177.2(3) . . . . ?
N1 C1 C2 C3 -169.4(3) . . . . ?
C14 C1 C2 C3 7.9(6) . . . . ?
C3 C2 N2 C6 -1.3(5) . . . . ?
C1 C2 N2 C6 -176.6(3) . . . . ?
C3 C2 N2 Al1 164.8(3) . . . . ?
C1 C2 N2 Al1 -10.4(4) . . . . ?
N2 C2 C3 C4 3.4(5) . . . . ?
C1 C2 C3 C4 178.0(4) . . . . ?
C2 C3 C4 C5 -1.9(6) . . . . ?
C3 C4 C5 C6 -1.7(6) . . . . ?
N2 Al1 N5 C37 29.0(7) . . . . ?
N4 Al1 N5 C37 175.2(3) . . . . ?
N1 Al1 N5 C37 -88.3(3) . . . . ?
N6 Al1 N5 C37 -3.2(3) . . . . ?
N3 Al1 N5 C37 84.6(3) . . . . ?
N2 Al1 N5 C33 -135.4(5) . . . . ?
N4 Al1 N5 C33 10.8(2) . . . . ?
N1 Al1 N5 C33 107.3(3) . . . . ?
N6 Al1 N5 C33 -167.5(3) . . . . ?
N3 Al1 N5 C33 -79.8(3) . . . . ?
C2 N2 C6 C5 -2.4(5) . . . . ?
Al1 N2 C6 C5 -167.8(3) . . . . ?
C2 N2 C6 C7 171.5(3) . . . . ?
Al1 N2 C6 C7 6.0(4) . . . . ?
C4 C5 C6 N2 3.8(6) . . . . ?
C4 C5 C6 C7 -169.3(4) . . . . ?
C8 N3 C7 C6 174.4(3) . . . . ?
Al1 N3 C7 C6 4.0(4) . . . . ?
C8 N3 C7 C20 -11.5(6) . . . . ?
Al1 N3 C7 C20 178.0(3) . . . . ?
N2 C6 C7 N3 -6.3(5) . . . . ?
C5 C6 C7 N3 167.4(4) . . . . ?
N2 C6 C7 C20 179.4(3) . . . . ?
C5 C6 C7 C20 -7.0(6) . . . . ?
C7 N3 C8 C13 116.9(4) . . . . ?
Al1 N3 C8 C13 -73.2(4) . . . . ?
C7 N3 C8 C9 -71.5(5) . . . . ?
Al1 N3 C8 C9 98.4(4) . . . . ?
C13 C8 C9 F9 -176.0(3) . . . . ?
N3 C8 C9 F9 12.0(5) . . . . ?
C13 C8 C9 C10 4.7(6) . . . . ?
N3 C8 C9 C10 -167.3(3) . . . . ?
F9 C9 C10 F10 0.3(6) . . . . ?
C8 C9 C10 F10 179.7(3) . . . . ?
F9 C9 C10 C11 179.2(3) . . . . ?
C8 C9 C10 C11 -1.5(6) . . . . ?
F10 C10 C11 F11 -1.3(6) . . . . ?
C9 C10 C11 F11 179.8(4) . . . . ?
F10 C10 C11 C12 177.6(4) . . . . ?
C9 C10 C11 C12 -1.3(6) . . . . ?
F11 C11 C12 F12 0.6(6) . . . . ?
C10 C11 C12 F12 -178.3(4) . . . . ?
F11 C11 C12 C13 179.6(4) . . . . ?
C10 C11 C12 C13 0.7(6) . . . . ?
C9 C8 C13 F13 173.5(3) . . . . ?
N3 C8 C13 F13 -14.7(5) . . . . ?
C9 C8 C13 C12 -5.3(6) . . . . ?
N3 C8 C13 C12 166.5(4) . . . . ?
F12 C12 C13 F13 2.9(6) . . . . ?
C11 C12 C13 F13 -176.1(4) . . . . ?
F12 C12 C13 C8 -178.3(3) . . . . ?
C11 C12 C13 C8 2.8(6) . . . . ?
N1 C1 C14 C19 -130.5(4) . . . . ?
C2 C1 C14 C19 52.4(5) . . . . ?
N1 C1 C14 C15 51.0(5) . . . . ?
C2 C1 C14 C15 -126.1(4) . . . . ?
C19 C14 C15 C16 -1.6(6) . . . . ?
C1 C14 C15 C16 177.0(4) . . . . ?
C14 C15 C16 C17 0.9(7) . . . . ?
C15 C16 C17 C18 0.0(7) . . . . ?
C16 C17 C18 C19 -0.2(7) . . . . ?
C15 C14 C19 C18 1.4(6) . . . . ?
C1 C14 C19 C18 -177.1(4) . . . . ?
C17 C18 C19 C14 -0.6(6) . . . . ?
N3 C7 C20 C21 -53.9(5) . . . . ?
C6 C7 C20 C21 119.8(4) . . . . ?
N3 C7 C20 C25 131.5(4) . . . . ?
C6 C7 C20 C25 -54.9(5) . . . . ?
C25 C20 C21 C22 0.6(6) . . . . ?
C7 C20 C21 C22 -174.1(3) . . . . ?
C20 C21 C22 C23 -0.9(6) . . . . ?
C21 C22 C23 C24 -0.9(7) . . . . ?
C22 C23 C24 C25 3.0(7) . . . . ?
C23 C24 C25 C20 -3.3(7) . . . . ?
C21 C20 C25 C24 1.5(6) . . . . ?
C7 C20 C25 C24 176.0(4) . . . . ?
C1 N1 C26 C27 55.3(5) . . . . ?
Al1 N1 C26 C27 -111.4(3) . . . . ?
C1 N1 C26 C31 -128.0(4) . . . . ?
Al1 N1 C26 C31 65.3(4) . . . . ?
C31 C26 C27 F27 -178.8(3) . . . . ?
N1 C26 C27 F27 -2.0(5) . . . . ?
C31 C26 C27 C28 -0.7(5) . . . . ?
N1 C26 C27 C28 176.2(3) . . . . ?
F27 C27 C28 F28 -0.2(5) . . . . ?
C26 C27 C28 F28 -178.3(3) . . . . ?
F27 C27 C28 C29 178.2(3) . . . . ?
C26 C27 C28 C29 0.0(6) . . . . ?
F28 C28 C29 F29 -0.8(6) . . . . ?
C27 C28 C29 F29 -179.1(4) . . . . ?
F28 C28 C29 C30 179.6(4) . . . . ?
C27 C28 C29 C30 1.3(6) . . . . ?
F29 C29 C30 F30 -1.5(6) . . . . ?
C28 C29 C30 F30 178.1(4) . . . . ?
F29 C29 C30 C31 178.5(4) . . . . ?
C28 C29 C30 C31 -1.9(6) . . . . ?
F30 C30 C31 F31 -1.3(5) . . . . ?
C29 C30 C31 F31 178.6(3) . . . . ?
F30 C30 C31 C26 -178.7(3) . . . . ?
C29 C30 C31 C26 1.2(6) . . . . ?
C27 C26 C31 F31 -177.3(3) . . . . ?
N1 C26 C31 F31 5.8(5) . . . . ?
C27 C26 C31 C30 0.0(5) . . . . ?
N1 C26 C31 C30 -176.9(3) . . . . ?
C39 N4 C32 C33 -157.7(3) . . . . ?
Al1 N4 C32 C33 5.8(4) . . . . ?
C39 N4 C32 C45 31.8(5) . . . . ?
Al1 N4 C32 C45 -164.8(3) . . . . ?
N4 C32 C33 N5 2.8(5) . . . . ?
C45 C32 C33 N5 172.7(3) . . . . ?
N4 C32 C33 C34 -171.1(3) . . . . ?
C45 C32 C33 C34 -1.2(6) . . . . ?
C37 N5 C33 C32 -175.1(3) . . . . ?
Al1 N5 C33 C32 -10.7(4) . . . . ?
C37 N5 C33 C34 -0.5(5) . . . . ?
Al1 N5 C33 C34 163.9(3) . . . . ?
C32 C33 C34 C35 177.7(4) . . . . ?
N5 C33 C34 C35 4.0(6) . . . . ?
C33 C34 C35 C36 -3.6(6) . . . . ?
C34 C35 C36 C37 -0.3(6) . . . . ?
C33 N5 C37 C36 -3.5(6) . . . . ?
Al1 N5 C37 C36 -167.1(3) . . . . ?
C33 N5 C37 C38 169.9(3) . . . . ?
Al1 N5 C37 C38 6.4(4) . . . . ?
C35 C36 C37 N5 3.9(6) . . . . ?
C35 C36 C37 C38 -168.9(4) . . . . ?
C57 N6 C38 C37 172.9(3) . . . . ?
Al1 N6 C38 C37 4.1(4) . . . . ?
C57 N6 C38 C51 -14.0(6) . . . . ?
Al1 N6 C38 C51 177.2(3) . . . . ?
N5 C37 C38 N6 -6.5(5) . . . . ?
C36 C37 C38 N6 166.8(4) . . . . ?
N5 C37 C38 C51 180.0(4) . . . . ?
C36 C37 C38 C51 -6.7(6) . . . . ?
C32 N4 C39 C40 -134.7(4) . . . . ?
Al1 N4 C39 C40 64.7(4) . . . . ?
C32 N4 C39 C44 45.6(5) . . . . ?
Al1 N4 C39 C44 -115.0(3) . . . . ?
N4 C39 C40 F40 4.5(5) . . . . ?
C44 C39 C40 F40 -175.8(3) . . . . ?
N4 C39 C40 C41 179.2(3) . . . . ?
C44 C39 C40 C41 -1.0(5) . . . . ?
F40 C40 C41 F41 -2.0(5) . . . . ?
C39 C40 C41 F41 -176.8(3) . . . . ?
F40 C40 C41 C42 175.9(4) . . . . ?
C39 C40 C41 C42 1.1(6) . . . . ?
F41 C41 C42 F42 -3.7(6) . . . . ?
C40 C41 C42 F42 178.5(4) . . . . ?
F41 C41 C42 C43 177.1(4) . . . . ?
C40 C41 C42 C43 -0.8(7) . . . . ?
F42 C42 C43 F43 -0.3(7) . . . . ?
C41 C42 C43 F43 178.9(4) . . . . ?
F42 C42 C43 C44 -178.8(4) . . . . ?
C41 C42 C43 C44 0.4(7) . . . . ?
F43 C43 C44 F44 -1.0(6) . . . . ?
C42 C43 C44 F44 177.5(4) . . . . ?
F43 C43 C44 C39 -178.8(3) . . . . ?
C42 C43 C44 C39 -0.3(6) . . . . ?
C40 C39 C44 F44 -177.2(3) . . . . ?
N4 C39 C44 F44 2.6(5) . . . . ?
C40 C39 C44 C43 0.6(5) . . . . ?
N4 C39 C44 C43 -179.6(3) . . . . ?
C33 C32 C45 C50 43.0(6) . . . . ?
N4 C32 C45 C50 -147.7(4) . . . . ?
C33 C32 C45 C46 -133.5(4) . . . . ?
N4 C32 C45 C46 35.8(5) . . . . ?
C50 C45 C46 C47 -0.6(5) . . . . ?
C32 C45 C46 C47 176.1(3) . . . . ?
C45 C46 C47 C48 -0.8(6) . . . . ?
C46 C47 C48 C49 1.0(6) . . . . ?
C47 C48 C49 C50 0.2(7) . . . . ?
C48 C49 C50 C45 -1.7(6) . . . . ?
C46 C45 C50 C49 1.8(6) . . . . ?
C32 C45 C50 C49 -174.8(4) . . . . ?
N6 C38 C51 C52 126.4(4) . . . . ?
C37 C38 C51 C52 -60.9(5) . . . . ?
N6 C38 C51 C56 -56.4(6) . . . . ?
C37 C38 C51 C56 116.3(4) . . . . ?
C56 C51 C52 C53 -2.5(6) . . . . ?
C38 C51 C52 C53 174.7(4) . . . . ?
C51 C52 C53 C54 0.2(7) . . . . ?
C52 C53 C54 C55 1.8(9) . . . . ?
C53 C54 C55 C56 -1.6(8) . . . . ?
C52 C51 C56 C55 2.7(6) . . . . ?
C38 C51 C56 C55 -174.5(4) . . . . ?
C54 C55 C56 C51 -0.6(7) . . . . ?
C38 N6 C57 C62 116.9(4) . . . . ?
Al1 N6 C57 C62 -75.6(4) . . . . ?
C38 N6 C57 C58 -71.1(5) . . . . ?
Al1 N6 C57 C58 96.4(4) . . . . ?
C62 C57 C58 F58 -177.2(3) . . . . ?
N6 C57 C58 F58 10.4(5) . . . . ?
C62 C57 C58 C59 5.5(6) . . . . ?
N6 C57 C58 C59 -166.9(3) . . . . ?
F58 C58 C59 F59 2.3(6) . . . . ?
C57 C58 C59 F59 179.6(3) . . . . ?
F58 C58 C59 C60 -178.8(4) . . . . ?
C57 C58 C59 C60 -1.5(6) . . . . ?
F59 C59 C60 F60 -1.4(6) . . . . ?
C58 C59 C60 F60 179.8(3) . . . . ?
F59 C59 C60 C61 176.4(4) . . . . ?
C58 C59 C60 C61 -2.4(6) . . . . ?
C59 C60 C61 F61 -178.9(4) . . . . ?
F60 C60 C61 F61 -1.0(6) . . . . ?
C59 C60 C61 C62 2.0(6) . . . . ?
F60 C60 C61 C62 179.9(3) . . . . ?
C58 C57 C62 F62 174.7(3) . . . . ?
N6 C57 C62 F62 -12.9(5) . . . . ?
C58 C57 C62 C61 -6.0(5) . . . . ?
N6 C57 C62 C61 166.4(3) . . . . ?
F61 C61 C62 F62 2.6(5) . . . . ?
C60 C61 C62 F62 -178.3(3) . . . . ?
F61 C61 C62 C57 -176.7(3) . . . . ?
C60 C61 C62 C57 2.4(6) . . . . ?
